data_4103725
loop_
_publ_author_name
'L. Jonas L. H\"aller'
'Michael J. Page'
'Stefan Erhardt'
'Stuart A. Macgregor'
'Mary F. Mahon'
'M. Abu Naser'
'Andrea V\'elez'
'Michael K. Whittlesey'

_publ_section_title
;
 Experimental and Computational Investigation of C-N Bond Activation in
 Ruthenium N-Heterocyclic Carbene Complexes
;
_journal_name_full 'Journal of the American Chemical Society'
_journal_page_first 18408
_journal_page_last 18416
_journal_paper_doi 10.1021/ja109702h
_journal_volume 132
_journal_year 2010
_chemical_formula_sum 'C62 H64 N2 O2 P2 Ru'
_chemical_formula_weight 1032.16
_chemical_name_systematic
; 
 ? 
;
_space_group_IT_number 2
_symmetry_cell_setting triclinic
_symmetry_space_group_name_Hall '-P 1'
_symmetry_space_group_name_H-M 'P -1'
_atom_sites_solution_hydrogens geom
_atom_sites_solution_primary direct
_atom_sites_solution_secondary difmap
_audit_creation_method SHELXL-97
_cell_angle_alpha 83.658(1)
_cell_angle_beta 81.718(1)
_cell_angle_gamma 70.564(1)
_cell_formula_units_Z 2
_cell_length_a 12.1980(3)
_cell_length_b 12.9250(3)
_cell_length_c 17.9480(3)
_cell_measurement_reflns_used 40168
_cell_measurement_temperature 150(2)
_cell_measurement_theta_max 27.485
_cell_measurement_theta_min 2.910
_cell_volume 2634.65(10)
_computing_cell_refinement 'HKL Scalepack (Otwinowski & Minor 1997)'
_computing_data_collection 'Collect (Bruker AXS BV 1997-2004)'
_computing_data_reduction 'Denzo & Scalepack (Otwinowski, Minor 1997)'
_computing_molecular_graphics 'ORTEX (P.McArdle 1995)'
_computing_publication_material 'SHELXL-97/2 (Sheldrick 1997)'
_computing_structure_refinement 'SHELXL-97/2 (Sheldrick 1997)'
_computing_structure_solution 'SHELXS-97 (Sheldrick 1990)'
_diffrn_ambient_temperature 150(2)
_diffrn_measured_fraction_theta_full 0.988
_diffrn_measured_fraction_theta_max 0.988
_diffrn_measurement_device_type '95mm CCD camera on \k-goniostat'
_diffrn_measurement_method CCD
_diffrn_radiation_monochromator 'horizonally mounted graphite crystal'
_diffrn_radiation_source 'fine-focus sealed tube'
_diffrn_radiation_type MoK\a
_diffrn_radiation_wavelength 0.71073
_diffrn_reflns_av_R_equivalents 0.0514
_diffrn_reflns_av_sigmaI/netI 0.0429
_diffrn_reflns_limit_h_max 15
_diffrn_reflns_limit_h_min -15
_diffrn_reflns_limit_k_max 16
_diffrn_reflns_limit_k_min -16
_diffrn_reflns_limit_l_max 23
_diffrn_reflns_limit_l_min -23
_diffrn_reflns_number 46851
_diffrn_reflns_theta_full 27.43
_diffrn_reflns_theta_max 27.43
_diffrn_reflns_theta_min 3.57
_exptl_absorpt_coefficient_mu 0.404
_exptl_absorpt_correction_T_max 0.891
_exptl_absorpt_correction_T_min 0.838
_exptl_absorpt_correction_type multi-scan
_exptl_absorpt_process_details
;
multi-scan from symmetry-related measurements 
 Sortav (Blessing 1995)
;
_exptl_crystal_colour colorless
_exptl_crystal_density_diffrn 1.301
_exptl_crystal_density_method 'not measured'
_exptl_crystal_description block
_exptl_crystal_F_000 1080
_exptl_crystal_size_max 0.40
_exptl_crystal_size_mid 0.30
_exptl_crystal_size_min 0.30
_refine_diff_density_max 0.437
_refine_diff_density_min -0.722
_refine_diff_density_rms 0.059
_refine_ls_extinction_method none
_refine_ls_goodness_of_fit_ref 1.033
_refine_ls_hydrogen_treatment mixed
_refine_ls_matrix_type full
_refine_ls_number_parameters 654
_refine_ls_number_reflns 11882
_refine_ls_number_restraints 16
_refine_ls_restrained_S_all 1.037
_refine_ls_R_factor_all 0.0446
_refine_ls_R_factor_gt 0.0309
_refine_ls_shift/su_max 0.001
_refine_ls_shift/su_mean 0.000
_refine_ls_structure_factor_coef Fsqd
_refine_ls_weighting_details 'calc w=1/[\s^2^(Fo^2^)+(0.0226P)^2^+1.6552P] where P=(Fo^2^+2Fc^2^)/3'
_refine_ls_weighting_scheme calc
_refine_ls_wR_factor_gt 0.0662
_refine_ls_wR_factor_ref 0.0709
_reflns_number_gt 9875
_reflns_number_total 11882
_reflns_threshold_expression >2sigma(I)
_cod_data_source_file ja109702h_si_002_3.cif
_cod_data_source_block h09mkw13
_cod_database_code 4103725

loop_
_symmetry_equiv_pos_as_xyz
'x, y, z'
'-x, -y, -z'

loop_
_atom_site_label
_atom_site_type_symbol
_atom_site_fract_x
_atom_site_fract_y
_atom_site_fract_z
_atom_site_U_iso_or_equiv
_atom_site_adp_type
_atom_site_occupancy
_atom_site_symmetry_multiplicity
_atom_site_calc_flag
_atom_site_refinement_flags
_atom_site_disorder_assembly
_atom_site_disorder_group
Ru1 Ru 0.186136(13) 0.182192(11) 0.210832(8) 0.01548(4) Uani 1 1 d D . .
P1 P 0.38328(4) 0.15899(4) 0.20195(2) 0.01568(9) Uani 1 1 d . . .
P2 P 0.00217(4) 0.22869(4) 0.17259(3) 0.01777(10) Uani 1 1 d . . .
O1 O 0.08743(14) 0.31328(12) 0.34977(8) 0.0377(4) Uani 1 1 d . . .
O2 O 0.1183(4) 0.2319(3) 0.5947(3) 0.0939(13) Uani 0.65 1 d PD A 1
O2A O 0.1259(7) 0.2694(7) 0.6349(4) 0.090(3) Uiso 0.35 1 d PD B 2
N1 N 0.21322(13) -0.07431(11) 0.21299(8) 0.0159(3) Uani 1 1 d . . .
N2 N 0.22633(13) -0.03323(11) 0.32445(8) 0.0176(3) Uani 1 1 d . . .
C1 C 0.12650(17) 0.25735(15) 0.29965(11) 0.0241(4) Uani 1 1 d . . .
C2 C 0.20972(15) 0.01273(14) 0.25220(9) 0.0158(3) Uani 1 1 d . . .
C3 C 0.23824(16) -0.14526(14) 0.32937(10) 0.0201(4) Uani 1 1 d . . .
C4 C 0.23191(16) -0.17092(14) 0.25961(10) 0.0186(4) Uani 1 1 d . . .
C5 C 0.23431(18) 0.02915(15) 0.38675(10) 0.0230(4) Uani 1 1 d . . .
H5 H 0.2498 0.0973 0.3628 0.028 Uiso 1 1 calc R . .
C6 C 0.3352(2) -0.03101(18) 0.43273(11) 0.0348(5) Uani 1 1 d . . .
H6A H 0.3165 -0.0905 0.4651 0.052 Uiso 1 1 calc R . .
H6B H 0.3476 0.0206 0.4641 0.052 Uiso 1 1 calc R . .
H6C H 0.4065 -0.0619 0.3986 0.052 Uiso 1 1 calc R . .
C7 C 0.1182(2) 0.06678(17) 0.43685(12) 0.0348(5) Uani 1 1 d . . .
H7A H 0.0550 0.1033 0.4054 0.052 Uiso 1 1 calc R . .
H7B H 0.1218 0.1184 0.4719 0.052 Uiso 1 1 calc R . .
H7C H 0.1032 0.0029 0.4656 0.052 Uiso 1 1 calc R . .
C8 C 0.19566(16) -0.06381(14) 0.13187(9) 0.0179(4) Uani 1 1 d . . .
H8 H 0.1535 0.0156 0.1193 0.021 Uiso 1 1 calc R . .
C9 C 0.31162(17) -0.09305(16) 0.08155(10) 0.0239(4) Uani 1 1 d . . .
H9A H 0.3545 -0.0438 0.0894 0.036 Uiso 1 1 calc R . .
H9B H 0.2970 -0.0849 0.0286 0.036 Uiso 1 1 calc R . .
H9C H 0.3582 -0.1693 0.0942 0.036 Uiso 1 1 calc R . .
C10 C 0.11936(17) -0.12802(15) 0.11380(11) 0.0232(4) Uani 1 1 d . . .
H10A H 0.1667 -0.2054 0.1091 0.035 Uiso 1 1 calc R . .
H10B H 0.0870 -0.0973 0.0662 0.035 Uiso 1 1 calc R . .
H10C H 0.0553 -0.1227 0.1545 0.035 Uiso 1 1 calc R . .
C11 C 0.25852(18) -0.22539(15) 0.39600(10) 0.0231(4) Uani 1 1 d . . .
C12 C 0.3637(2) -0.31129(17) 0.39434(12) 0.0322(5) Uani 1 1 d . . .
H12 H 0.4232 -0.3131 0.3536 0.039 Uiso 1 1 calc R . .
C13 C 0.3829(2) -0.39453(19) 0.45158(13) 0.0443(6) Uani 1 1 d . . .
H13 H 0.4544 -0.4538 0.4493 0.053 Uiso 1 1 calc R . .
C14 C 0.2981(3) -0.3910(2) 0.51157(13) 0.0478(7) Uani 1 1 d . . .
H14 H 0.3119 -0.4472 0.5513 0.057 Uiso 1 1 calc R . .
C15 C 0.1935(3) -0.3066(2) 0.51418(12) 0.0450(6) Uani 1 1 d . . .
H15 H 0.1351 -0.3043 0.5558 0.054 Uiso 1 1 calc R . .
C16 C 0.1730(2) -0.22440(18) 0.45594(11) 0.0347(5) Uani 1 1 d . . .
H16 H 0.0998 -0.1672 0.4573 0.042 Uiso 1 1 calc R . .
C17 C 0.23731(17) -0.28112(14) 0.23971(10) 0.0215(4) Uani 1 1 d . . .
C18 C 0.14567(19) -0.32049(16) 0.26882(11) 0.0275(4) Uani 1 1 d . . .
H18 H 0.0799 -0.2755 0.2986 0.033 Uiso 1 1 calc R . .
C19 C 0.1498(2) -0.42524(17) 0.25459(12) 0.0347(5) Uani 1 1 d . . .
H19 H 0.0875 -0.4521 0.2753 0.042 Uiso 1 1 calc R . .
C20 C 0.2439(2) -0.49011(16) 0.21054(12) 0.0372(6) Uani 1 1 d . . .
H20 H 0.2451 -0.5605 0.1991 0.045 Uiso 1 1 calc R . .
C21 C 0.3367(2) -0.45318(16) 0.18293(12) 0.0377(6) Uani 1 1 d . . .
H21 H 0.4026 -0.4991 0.1537 0.045 Uiso 1 1 calc R . .
C22 C 0.3341(2) -0.34883(15) 0.19764(11) 0.0298(5) Uani 1 1 d . . .
H22 H 0.3986 -0.3239 0.1789 0.036 Uiso 1 1 calc R . .
C23 C 0.44052(16) 0.24622(14) 0.12898(10) 0.0193(4) Uani 1 1 d . . .
C24 C 0.55016(18) 0.25624(16) 0.13160(11) 0.0267(4) Uani 1 1 d . . .
H24 H 0.5921 0.2233 0.1735 0.032 Uiso 1 1 calc R . .
C25 C 0.5988(2) 0.31372(17) 0.07384(13) 0.0344(5) Uani 1 1 d . . .
H25 H 0.6737 0.3199 0.0763 0.041 Uiso 1 1 calc R . .
C26 C 0.5387(2) 0.36181(16) 0.01293(12) 0.0341(5) Uani 1 1 d . . .
H26 H 0.5724 0.4003 -0.0270 0.041 Uiso 1 1 calc R . .
C27 C 0.4293(2) 0.35394(16) 0.01011(11) 0.0320(5) Uani 1 1 d . . .
H27 H 0.3872 0.3882 -0.0315 0.038 Uiso 1 1 calc R . .
C28 C 0.38021(18) 0.29617(15) 0.06776(10) 0.0242(4) Uani 1 1 d . . .
H28 H 0.3050 0.2909 0.0652 0.029 Uiso 1 1 calc R . .
C29 C 0.44571(16) 0.18170(15) 0.28406(10) 0.0204(4) Uani 1 1 d . . .
C30 C 0.55239(18) 0.11539(18) 0.30713(11) 0.0292(4) Uani 1 1 d . . .
H30 H 0.5948 0.0501 0.2824 0.035 Uiso 1 1 calc R . .
C31 C 0.5979(2) 0.1431(2) 0.36583(12) 0.0393(5) Uani 1 1 d . . .
H31 H 0.6705 0.0964 0.3813 0.047 Uiso 1 1 calc R . .
C32 C 0.5382(2) 0.2378(2) 0.40161(12) 0.0403(6) Uani 1 1 d . . .
H32 H 0.5694 0.2571 0.4415 0.048 Uiso 1 1 calc R . .
C33 C 0.4325(2) 0.30482(19) 0.37911(12) 0.0381(5) Uani 1 1 d . . .
H33 H 0.3916 0.3709 0.4033 0.046 Uiso 1 1 calc R . .
C34 C 0.38557(19) 0.27654(16) 0.32164(11) 0.0270(4) Uani 1 1 d . . .
H34 H 0.3116 0.3223 0.3077 0.032 Uiso 1 1 calc R . .
C35 C 0.48229(15) 0.02229(14) 0.17544(10) 0.0185(4) Uani 1 1 d . . .
C36 C 0.49043(17) -0.06870(15) 0.22641(11) 0.0249(4) Uani 1 1 d . . .
H36 H 0.4489 -0.0589 0.2755 0.030 Uiso 1 1 calc R . .
C37 C 0.55825(18) -0.17331(16) 0.20642(13) 0.0324(5) Uani 1 1 d . . .
H37 H 0.5637 -0.2343 0.2421 0.039 Uiso 1 1 calc R . .
C38 C 0.61800(18) -0.18961(16) 0.13495(13) 0.0331(5) Uani 1 1 d . . .
H38 H 0.6645 -0.2615 0.1215 0.040 Uiso 1 1 calc R . .
C39 C 0.60953(17) -0.10060(16) 0.08332(12) 0.0283(4) Uani 1 1 d . . .
H39 H 0.6496 -0.1114 0.0339 0.034 Uiso 1 1 calc R . .
C40 C 0.54282(16) 0.00463(15) 0.10326(10) 0.0218(4) Uani 1 1 d . . .
H40 H 0.5383 0.0653 0.0674 0.026 Uiso 1 1 calc R . .
C41 C -0.11393(17) 0.34129(15) 0.21946(10) 0.0232(4) Uani 1 1 d . . .
C42 C -0.0921(2) 0.43939(16) 0.22382(12) 0.0340(5) Uani 1 1 d . . .
H42 H -0.0165 0.4443 0.2066 0.041 Uiso 1 1 calc R . .
C43 C -0.1791(2) 0.53003(18) 0.25296(14) 0.0453(6) Uani 1 1 d . . .
H43 H -0.1632 0.5967 0.2551 0.054 Uiso 1 1 calc R . .
C44 C -0.2885(2) 0.52339(19) 0.27874(14) 0.0462(7) Uani 1 1 d . . .
H44 H -0.3482 0.5855 0.2987 0.055 Uiso 1 1 calc R . .
C45 C -0.3117(2) 0.42705(19) 0.27564(13) 0.0434(6) Uani 1 1 d . . .
H45 H -0.3873 0.4226 0.2937 0.052 Uiso 1 1 calc R . .
C46 C -0.22483(18) 0.33590(17) 0.24609(12) 0.0311(5) Uani 1 1 d . . .
H46 H -0.2414 0.2695 0.2441 0.037 Uiso 1 1 calc R . .
C47 C -0.00977(16) 0.28074(15) 0.07304(10) 0.0217(4) Uani 1 1 d . . .
C48 C -0.1005(2) 0.37198(18) 0.05105(12) 0.0354(5) Uani 1 1 d . . .
H48 H -0.1600 0.4097 0.0880 0.043 Uiso 1 1 calc R . .
C49 C -0.1052(2) 0.40866(19) -0.02452(13) 0.0448(6) Uani 1 1 d . . .
H49 H -0.1675 0.4716 -0.0387 0.054 Uiso 1 1 calc R . .
C50 C -0.0207(2) 0.35480(18) -0.07870(12) 0.0361(5) Uani 1 1 d . . .
H50 H -0.0239 0.3807 -0.1302 0.043 Uiso 1 1 calc R . .
C51 C 0.06864(19) 0.26311(18) -0.05817(11) 0.0334(5) Uani 1 1 d . . .
H51 H 0.1263 0.2245 -0.0957 0.040 Uiso 1 1 calc R . .
C52 C 0.07485(18) 0.22678(17) 0.01715(11) 0.0293(5) Uani 1 1 d . . .
H52 H 0.1378 0.1641 0.0308 0.035 Uiso 1 1 calc R . .
C53 C -0.07035(16) 0.12321(14) 0.18292(11) 0.0209(4) Uani 1 1 d . . .
C54 C -0.06790(17) 0.05967(15) 0.25153(11) 0.0258(4) Uani 1 1 d . . .
H54 H -0.0282 0.0711 0.2901 0.031 Uiso 1 1 calc R . .
C55 C -0.12314(19) -0.01988(17) 0.26354(12) 0.0327(5) Uani 1 1 d . . .
H55 H -0.1219 -0.0620 0.3105 0.039 Uiso 1 1 calc R . .
C56 C -0.18002(19) -0.03791(18) 0.20721(14) 0.0362(5) Uani 1 1 d . . .
H56 H -0.2173 -0.0927 0.2154 0.043 Uiso 1 1 calc R . .
C57 C -0.18240(18) 0.02364(17) 0.13944(13) 0.0332(5) Uani 1 1 d . . .
H57 H -0.2215 0.0112 0.1009 0.040 Uiso 1 1 calc R . .
C58 C -0.12785(17) 0.10392(16) 0.12709(12) 0.0267(4) Uani 1 1 d . . .
H58 H -0.1299 0.1459 0.0801 0.032 Uiso 1 1 calc R . .
C59 C 0.0757(6) 0.3324(5) 0.5544(4) 0.086(2) Uani 0.65 1 d PD A 1
H59A H 0.0020 0.3781 0.5817 0.103 Uiso 0.65 1 calc PR A 1
H59B H 0.0590 0.3205 0.5042 0.103 Uiso 0.65 1 calc PR A 1
C60 C 0.1650(7) 0.3897(6) 0.5453(5) 0.111(3) Uani 0.65 1 d PD A 1
H60A H 0.1449 0.4470 0.5819 0.134 Uiso 0.65 1 calc PR A 1
H60B H 0.1725 0.4241 0.4936 0.134 Uiso 0.65 1 calc PR A 1
C61 C 0.2792(6) 0.2960(9) 0.5612(5) 0.101(4) Uani 0.65 1 d PD A 1
H61A H 0.3204 0.2610 0.5141 0.121 Uiso 0.65 1 calc PR A 1
H61B H 0.3324 0.3245 0.5833 0.121 Uiso 0.65 1 calc PR A 1
C62 C 0.2424(18) 0.1970(9) 0.5797(11) 0.160(9) Uiso 0.35 1 d PD B 2
H62A H 0.2932 0.1327 0.6076 0.192 Uiso 0.35 1 calc PR B 2
H62B H 0.2204 0.1731 0.5351 0.192 Uiso 0.35 1 calc PR B 2
C59A C 0.0869(10) 0.3584(14) 0.5781(8) 0.092(5) Uiso 0.35 1 d PD B 2
H59C H 0.0640 0.4303 0.6005 0.111 Uiso 0.35 1 calc PR B 2
H59D H 0.0184 0.3528 0.5572 0.111 Uiso 0.35 1 calc PR B 2
C60A C 0.1890(9) 0.3485(8) 0.5158(5) 0.069(3) Uiso 0.35 1 d PD B 2
H60C H 0.1918 0.4217 0.4946 0.082 Uiso 0.35 1 calc PR B 2
H60D H 0.1841 0.3057 0.4747 0.082 Uiso 0.35 1 calc PR B 2
C61A C 0.2965(10) 0.286(2) 0.5594(14) 0.203(17) Uiso 0.35 1 d PD B 2
H61C H 0.3720 0.2635 0.5267 0.244 Uiso 0.35 1 calc PR B 2
H61D H 0.3020 0.3240 0.6031 0.244 Uiso 0.35 1 calc PR B 2
C62A C 0.2406(5) 0.2159(4) 0.6157(3) 0.0671(15) Uani 0.65 1 d PD A 1
H62C H 0.2371 0.2335 0.6685 0.081 Uiso 0.65 1 calc PR A 1
H62D H 0.2932 0.1397 0.6089 0.081 Uiso 0.65 1 calc PR A 1
H1 H 0.1744(19) 0.3012(8) 0.1700(11) 0.034(6) Uiso 1 1 d D . .
H2 H 0.2373(16) 0.1424(15) 0.1277(5) 0.024(5) Uiso 1 1 d D . .

loop_
_atom_site_aniso_label
_atom_site_aniso_U_11
_atom_site_aniso_U_22
_atom_site_aniso_U_33
_atom_site_aniso_U_23
_atom_site_aniso_U_13
_atom_site_aniso_U_12
Ru1 0.01493(8) 0.01302(7) 0.01867(7) -0.00157(5) -0.00225(5) -0.00445(5)
P1 0.0156(2) 0.0150(2) 0.0169(2) -0.00095(16) -0.00249(17) -0.00530(18)
P2 0.0145(2) 0.0160(2) 0.0221(2) -0.00106(17) -0.00232(18) -0.00387(18)
O1 0.0447(10) 0.0345(8) 0.0305(8) -0.0158(6) 0.0023(7) -0.0065(7)
O2 0.123(4) 0.085(3) 0.090(3) 0.012(2) -0.001(3) -0.066(3)
N1 0.0165(8) 0.0146(7) 0.0167(7) -0.0013(5) -0.0018(6) -0.0049(6)
N2 0.0200(8) 0.0158(7) 0.0167(7) -0.0022(6) -0.0008(6) -0.0059(6)
C1 0.0229(10) 0.0206(9) 0.0292(10) -0.0001(8) -0.0040(8) -0.0074(8)
C2 0.0128(9) 0.0175(8) 0.0172(8) -0.0021(6) -0.0010(7) -0.0050(7)
C3 0.0218(10) 0.0158(8) 0.0217(9) -0.0006(7) 0.0001(7) -0.0059(7)
C4 0.0194(10) 0.0144(8) 0.0208(9) -0.0004(7) -0.0005(7) -0.0048(7)
C5 0.0335(11) 0.0217(9) 0.0170(9) -0.0031(7) -0.0041(8) -0.0119(9)
C6 0.0463(14) 0.0380(12) 0.0246(10) -0.0010(9) -0.0141(9) -0.0156(11)
C7 0.0448(14) 0.0311(11) 0.0273(11) -0.0102(9) 0.0083(9) -0.0131(10)
C8 0.0192(9) 0.0165(8) 0.0184(8) -0.0008(7) -0.0038(7) -0.0057(7)
C9 0.0239(10) 0.0289(10) 0.0208(9) -0.0041(8) 0.0003(8) -0.0112(8)
C10 0.0234(10) 0.0235(9) 0.0250(9) -0.0034(7) -0.0059(8) -0.0089(8)
C11 0.0330(11) 0.0197(9) 0.0191(9) 0.0005(7) -0.0051(8) -0.0113(8)
C12 0.0385(13) 0.0290(11) 0.0276(10) 0.0022(8) -0.0117(9) -0.0068(10)
C13 0.0592(17) 0.0321(12) 0.0407(13) 0.0063(10) -0.0254(12) -0.0081(12)
C14 0.084(2) 0.0359(13) 0.0338(13) 0.0170(10) -0.0286(13) -0.0297(14)
C15 0.0703(19) 0.0469(14) 0.0264(11) 0.0072(10) -0.0009(11) -0.0352(14)
C16 0.0446(14) 0.0302(11) 0.0287(11) 0.0017(9) 0.0012(10) -0.0146(10)
C17 0.0304(11) 0.0147(8) 0.0192(9) 0.0012(7) -0.0064(8) -0.0063(8)
C18 0.0337(12) 0.0234(10) 0.0277(10) 0.0000(8) -0.0065(9) -0.0118(9)
C19 0.0520(15) 0.0271(11) 0.0345(11) 0.0049(9) -0.0138(10) -0.0236(11)
C20 0.0691(17) 0.0164(10) 0.0299(11) 0.0013(8) -0.0167(11) -0.0150(11)
C21 0.0576(16) 0.0192(10) 0.0275(11) -0.0053(8) -0.0032(10) -0.0004(10)
C22 0.0380(12) 0.0202(10) 0.0268(10) 0.0001(8) -0.0003(9) -0.0056(9)
C23 0.0216(10) 0.0150(8) 0.0214(9) -0.0036(7) 0.0013(7) -0.0066(7)
C24 0.0240(11) 0.0234(10) 0.0322(10) -0.0003(8) -0.0006(8) -0.0086(8)
C25 0.0292(12) 0.0269(11) 0.0471(13) -0.0033(9) 0.0085(10) -0.0142(9)
C26 0.0443(14) 0.0217(10) 0.0332(11) -0.0044(8) 0.0147(10) -0.0139(10)
C27 0.0477(14) 0.0230(10) 0.0230(10) 0.0008(8) -0.0006(9) -0.0105(10)
C28 0.0304(11) 0.0204(9) 0.0222(9) -0.0021(7) -0.0020(8) -0.0091(8)
C29 0.0220(10) 0.0237(9) 0.0183(9) 0.0002(7) -0.0029(7) -0.0114(8)
C30 0.0242(11) 0.0356(11) 0.0277(10) -0.0067(8) -0.0062(8) -0.0068(9)
C31 0.0334(13) 0.0523(14) 0.0339(12) -0.0039(10) -0.0165(10) -0.0107(11)
C32 0.0441(15) 0.0561(15) 0.0302(11) -0.0081(10) -0.0149(10) -0.0226(12)
C33 0.0474(15) 0.0373(12) 0.0341(12) -0.0135(9) -0.0071(10) -0.0149(11)
C34 0.0293(11) 0.0263(10) 0.0277(10) -0.0029(8) -0.0080(8) -0.0099(9)
C35 0.0135(9) 0.0167(8) 0.0262(9) -0.0027(7) -0.0039(7) -0.0051(7)
C36 0.0187(10) 0.0234(10) 0.0301(10) 0.0023(8) -0.0023(8) -0.0051(8)
C37 0.0263(11) 0.0188(10) 0.0503(13) 0.0054(9) -0.0096(10) -0.0051(9)
C38 0.0209(11) 0.0204(10) 0.0564(14) -0.0114(9) -0.0048(10) -0.0015(8)
C39 0.0181(10) 0.0300(11) 0.0375(11) -0.0138(9) 0.0014(8) -0.0067(8)
C40 0.0168(9) 0.0226(9) 0.0272(10) -0.0049(7) -0.0019(8) -0.0073(8)
C41 0.0200(10) 0.0203(9) 0.0246(9) -0.0003(7) -0.0027(8) -0.0005(8)
C42 0.0279(12) 0.0247(10) 0.0442(13) -0.0057(9) 0.0020(10) -0.0029(9)
C43 0.0484(16) 0.0199(11) 0.0581(15) -0.0059(10) 0.0030(12) -0.0013(10)
C44 0.0399(15) 0.0289(12) 0.0478(14) -0.0013(10) 0.0096(11) 0.0115(10)
C45 0.0283(13) 0.0363(13) 0.0495(14) 0.0036(10) 0.0103(10) 0.0026(10)
C46 0.0231(11) 0.0277(11) 0.0367(11) -0.0001(9) 0.0029(9) -0.0037(9)
C47 0.0193(10) 0.0219(9) 0.0251(9) 0.0013(7) -0.0049(8) -0.0080(8)
C48 0.0300(12) 0.0337(12) 0.0327(11) 0.0009(9) -0.0047(9) 0.0022(10)
C49 0.0456(15) 0.0379(13) 0.0392(13) 0.0102(10) -0.0154(11) 0.0023(11)
C50 0.0399(13) 0.0428(13) 0.0263(11) 0.0097(9) -0.0101(9) -0.0153(11)
C51 0.0300(12) 0.0442(13) 0.0257(10) -0.0019(9) -0.0039(9) -0.0112(10)
C52 0.0257(11) 0.0309(11) 0.0261(10) 0.0012(8) -0.0058(8) -0.0021(9)
C53 0.0130(9) 0.0180(9) 0.0311(10) -0.0034(7) -0.0006(7) -0.0046(7)
C54 0.0205(10) 0.0246(10) 0.0314(10) -0.0032(8) 0.0001(8) -0.0067(8)
C55 0.0291(12) 0.0273(11) 0.0396(12) -0.0009(9) 0.0080(9) -0.0115(9)
C56 0.0238(11) 0.0304(11) 0.0576(14) -0.0119(10) 0.0073(10) -0.0151(9)
C57 0.0199(11) 0.0331(11) 0.0508(13) -0.0109(10) -0.0064(9) -0.0106(9)
C58 0.0193(10) 0.0241(10) 0.0368(11) -0.0031(8) -0.0069(8) -0.0054(8)
C59 0.133(6) 0.085(5) 0.059(3) -0.015(3) 0.017(3) -0.068(4)
C60 0.152(8) 0.110(6) 0.102(5) 0.009(5) 0.008(5) -0.096(6)
C61 0.091(5) 0.126(7) 0.096(5) 0.033(4) 0.008(4) -0.069(5)
C62A 0.086(4) 0.057(3) 0.061(3) -0.004(2) 0.014(3) -0.035(3)

loop_
_atom_type_symbol
_atom_type_description
_atom_type_scat_dispersion_real
_atom_type_scat_dispersion_imag
_atom_type_scat_source
C C 0.0033 0.0016 'International Tables Vol C Tables 4.2.6.8 and 6.1.1.4'
H H 0.0000 0.0000 'International Tables Vol C Tables 4.2.6.8 and 6.1.1.4'
N N 0.0061 0.0033 'International Tables Vol C Tables 4.2.6.8 and 6.1.1.4'
O O 0.0106 0.0060 'International Tables Vol C Tables 4.2.6.8 and 6.1.1.4'
P P 0.1023 0.0942 'International Tables Vol C Tables 4.2.6.8 and 6.1.1.4'
Ru Ru -1.2594 0.8363 'International Tables Vol C Tables 4.2.6.8 and 6.1.1.4'

loop_
_geom_angle_atom_site_label_1
_geom_angle_atom_site_label_2
_geom_angle_atom_site_label_3
_geom_angle
C1 Ru1 C2 101.96(7)
C1 Ru1 P1 102.57(6)
C2 Ru1 P1 93.28(5)
C1 Ru1 P2 92.11(6)
C2 Ru1 P2 99.56(5)
P1 Ru1 P2 158.092(17)
C1 Ru1 H1 85.3(7)
C2 Ru1 H1 172.7(7)
P1 Ru1 H1 85.3(8)
P2 Ru1 H1 79.7(8)
C1 Ru1 H2 168.2(7)
C2 Ru1 H2 89.7(7)
P1 Ru1 H2 75.2(7)
P2 Ru1 H2 87.2(7)
H1 Ru1 H2 83.0(10)
C29 P1 C35 102.36(8)
C29 P1 C23 99.59(8)
C35 P1 C23 99.50(8)
C29 P1 Ru1 119.67(6)
C35 P1 Ru1 115.46(6)
C23 P1 Ru1 117.05(6)
C53 P2 C41 100.27(9)
C53 P2 C47 102.68(9)
C41 P2 C47 99.88(8)
C53 P2 Ru1 118.51(6)
C41 P2 Ru1 116.87(7)
C47 P2 Ru1 115.71(6)
C59 O2 C62A 110.6(4)
C59A O2A C62 95.0(8)
C2 N1 C4 111.29(14)
C2 N1 C8 123.42(14)
C4 N1 C8 125.27(14)
C2 N2 C3 111.07(14)
C2 N2 C5 123.23(14)
C3 N2 C5 125.67(14)
O1 C1 Ru1 173.17(16)
N1 C2 N2 103.63(14)
N1 C2 Ru1 128.66(12)
N2 C2 Ru1 127.70(12)
C4 C3 N2 106.91(15)
C4 C3 C11 124.41(16)
N2 C3 C11 128.64(16)
C3 C4 N1 107.07(15)
C3 C4 C17 124.90(16)
N1 C4 C17 127.93(15)
N2 C5 C6 113.77(16)
N2 C5 C7 111.32(16)
C6 C5 C7 111.65(17)
N2 C5 H5 106.5
C6 C5 H5 106.5
C7 C5 H5 106.5
C5 C6 H6A 109.5
C5 C6 H6B 109.5
H6A C6 H6B 109.5
C5 C6 H6C 109.5
H6A C6 H6C 109.5
H6B C6 H6C 109.5
C5 C7 H7A 109.5
C5 C7 H7B 109.5
H7A C7 H7B 109.5
C5 C7 H7C 109.5
H7A C7 H7C 109.5
H7B C7 H7C 109.5
N1 C8 C9 111.54(15)
N1 C8 C10 113.68(14)
C9 C8 C10 111.06(15)
N1 C8 H8 106.7
C9 C8 H8 106.7
C10 C8 H8 106.7
C8 C9 H9A 109.5
C8 C9 H9B 109.5
H9A C9 H9B 109.5
C8 C9 H9C 109.5
H9A C9 H9C 109.5
H9B C9 H9C 109.5
C8 C10 H10A 109.5
C8 C10 H10B 109.5
H10A C10 H10B 109.5
C8 C10 H10C 109.5
H10A C10 H10C 109.5
H10B C10 H10C 109.5
C16 C11 C12 118.68(18)
C16 C11 C3 122.77(18)
C12 C11 C3 118.22(17)
C13 C12 C11 120.7(2)
C13 C12 H12 119.6
C11 C12 H12 119.6
C14 C13 C12 119.9(2)
C14 C13 H13 120.1
C12 C13 H13 120.1
C13 C14 C15 120.2(2)
C13 C14 H14 119.9
C15 C14 H14 119.9
C14 C15 C16 120.0(2)
C14 C15 H15 120.0
C16 C15 H15 120.0
C11 C16 C15 120.5(2)
C11 C16 H16 119.8
C15 C16 H16 119.8
C22 C17 C18 119.15(18)
C22 C17 C4 122.23(18)
C18 C17 C4 118.46(17)
C19 C18 C17 120.4(2)
C19 C18 H18 119.8
C17 C18 H18 119.8
C20 C19 C18 120.1(2)
C20 C19 H19 120.0
C18 C19 H19 120.0
C19 C20 C21 120.13(19)
C19 C20 H20 119.9
C21 C20 H20 119.9
C20 C21 C22 120.2(2)
C20 C21 H21 119.9
C22 C21 H21 119.9
C17 C22 C21 120.0(2)
C17 C22 H22 120.0
C21 C22 H22 120.0
C28 C23 C24 118.58(17)
C28 C23 P1 121.16(15)
C24 C23 P1 120.08(14)
C25 C24 C23 120.8(2)
C25 C24 H24 119.6
C23 C24 H24 119.6
C26 C25 C24 120.0(2)
C26 C25 H25 120.0
C24 C25 H25 120.0
C25 C26 C27 119.78(19)
C25 C26 H26 120.1
C27 C26 H26 120.1
C26 C27 C28 120.4(2)
C26 C27 H27 119.8
C28 C27 H27 119.8
C23 C28 C27 120.3(2)
C23 C28 H28 119.8
C27 C28 H28 119.8
C30 C29 C34 118.07(18)
C30 C29 P1 124.54(14)
C34 C29 P1 117.20(14)
C31 C30 C29 121.0(2)
C31 C30 H30 119.5
C29 C30 H30 119.5
C32 C31 C30 120.1(2)
C32 C31 H31 119.9
C30 C31 H31 119.9
C31 C32 C33 119.5(2)
C31 C32 H32 120.2
C33 C32 H32 120.2
C32 C33 C34 120.6(2)
C32 C33 H33 119.7
C34 C33 H33 119.7
C33 C34 C29 120.6(2)
C33 C34 H34 119.7
C29 C34 H34 119.7
C36 C35 C40 118.06(16)
C36 C35 P1 119.52(14)
C40 C35 P1 122.20(14)
C37 C36 C35 120.85(18)
C37 C36 H36 119.6
C35 C36 H36 119.6
C38 C37 C36 120.51(19)
C38 C37 H37 119.7
C36 C37 H37 119.7
C39 C38 C37 119.44(18)
C39 C38 H38 120.3
C37 C38 H38 120.3
C38 C39 C40 120.35(19)
C38 C39 H39 119.8
C40 C39 H39 119.8
C39 C40 C35 120.78(18)
C39 C40 H40 119.6
C35 C40 H40 119.6
C46 C41 C42 118.33(18)
C46 C41 P2 123.27(15)
C42 C41 P2 118.26(15)
C43 C42 C41 121.0(2)
C43 C42 H42 119.5
C41 C42 H42 119.5
C44 C43 C42 119.9(2)
C44 C43 H43 120.0
C42 C43 H43 120.0
C45 C44 C43 120.1(2)
C45 C44 H44 119.9
C43 C44 H44 119.9
C44 C45 C46 120.2(2)
C44 C45 H45 119.9
C46 C45 H45 119.9
C41 C46 C45 120.5(2)
C41 C46 H46 119.8
C45 C46 H46 119.8
C48 C47 C52 117.99(18)
C48 C47 P2 122.74(15)
C52 C47 P2 119.27(14)
C47 C48 C49 120.7(2)
C47 C48 H48 119.7
C49 C48 H48 119.7
C50 C49 C48 120.5(2)
C50 C49 H49 119.8
C48 C49 H49 119.8
C49 C50 C51 119.69(19)
C49 C50 H50 120.2
C51 C50 H50 120.2
C50 C51 C52 120.2(2)
C50 C51 H51 119.9
C52 C51 H51 119.9
C51 C52 C47 120.95(19)
C51 C52 H52 119.5
C47 C52 H52 119.5
C58 C53 C54 118.62(17)
C58 C53 P2 123.81(14)
C54 C53 P2 117.57(15)
C55 C54 C53 120.4(2)
C55 C54 H54 119.8
C53 C54 H54 119.8
C56 C55 C54 120.1(2)
C56 C55 H55 120.0
C54 C55 H55 120.0
C57 C56 C55 119.94(19)
C57 C56 H56 120.0
C55 C56 H56 120.0
C56 C57 C58 120.3(2)
C56 C57 H57 119.8
C58 C57 H57 119.8
C53 C58 C57 120.56(19)
C53 C58 H58 119.7
C57 C58 H58 119.7
O2 C59 C60 108.9(5)
O2 C59 H59A 109.9
C60 C59 H59A 109.9
O2 C59 H59B 109.9
C60 C59 H59B 109.9
H59A C59 H59B 108.3
C59 C60 C61 103.4(5)
C59 C60 H60A 111.1
C61 C60 H60A 111.1
C59 C60 H60B 111.1
C61 C60 H60B 111.1
H60A C60 H60B 109.1
C62A C61 C60 105.0(5)
C62A C61 H61A 110.7
C60 C61 H61A 110.7
C62A C61 H61B 110.7
C60 C61 H61B 110.7
H61A C61 H61B 108.8
C61A C62 O2A 96.9(13)
C61A C62 H62A 112.4
O2A C62 H62A 112.4
C61A C62 H62B 112.4
O2A C62 H62B 112.4
H62A C62 H62B 109.9
O2A C59A C60A 107.4(8)
O2A C59A H59C 110.2
C60A C59A H59C 110.2
O2A C59A H59D 110.2
C60A C59A H59D 110.2
H59C C59A H59D 108.5
C59A C60A C61A 101.9(8)
C59A C60A H60C 111.4
C61A C60A H60C 111.4
C59A C60A H60D 111.4
C61A C60A H60D 111.4
H60C C60A H60D 109.3
C62 C61A C60A 87.2(14)
C62 C61A H61C 114.1
C60A C61A H61C 114.1
C62 C61A H61D 114.1
C60A C61A H61D 114.1
H61C C61A H61D 111.3
C61 C62A O2 102.2(5)
C61 C62A H62C 111.3
O2 C62A H62C 111.3
C61 C62A H62D 111.3
O2 C62A H62D 111.3
H62C C62A H62D 109.2

loop_
_geom_bond_atom_site_label_1
_geom_bond_atom_site_label_2
_geom_bond_distance
Ru1 C1 1.8846(19)
Ru1 C2 2.1713(17)
Ru1 P1 2.3062(5)
Ru1 P2 2.3071(5)
Ru1 H1 1.599(5)
Ru1 H2 1.602(5)
P1 C29 1.8453(19)
P1 C35 1.8457(18)
P1 C23 1.8461(18)
P2 C53 1.8372(18)
P2 C41 1.8403(19)
P2 C47 1.8468(19)
O1 C1 1.162(2)
O2 C59 1.390(8)
O2 C62A 1.532(7)
O2A C59A 1.451(16)
O2A C62 1.67(2)
N1 C2 1.377(2)
N1 C4 1.395(2)
N1 C8 1.487(2)
N2 C2 1.379(2)
N2 C3 1.400(2)
N2 C5 1.481(2)
C3 C4 1.349(3)
C3 C11 1.485(2)
C4 C17 1.484(2)
C5 C6 1.521(3)
C5 C7 1.524(3)
C5 H5 1.0000
C6 H6A 0.9800
C6 H6B 0.9800
C6 H6C 0.9800
C7 H7A 0.9800
C7 H7B 0.9800
C7 H7C 0.9800
C8 C9 1.520(2)
C8 C10 1.523(3)
C8 H8 1.0000
C9 H9A 0.9800
C9 H9B 0.9800
C9 H9C 0.9800
C10 H10A 0.9800
C10 H10B 0.9800
C10 H10C 0.9800
C11 C16 1.385(3)
C11 C12 1.389(3)
C12 C13 1.387(3)
C12 H12 0.9500
C13 C14 1.374(4)
C13 H13 0.9500
C14 C15 1.375(4)
C14 H14 0.9500
C15 C16 1.392(3)
C15 H15 0.9500
C16 H16 0.9500
C17 C22 1.390(3)
C17 C18 1.390(3)
C18 C19 1.389(3)
C18 H18 0.9500
C19 C20 1.375(3)
C19 H19 0.9500
C20 C21 1.378(3)
C20 H20 0.9500
C21 C22 1.392(3)
C21 H21 0.9500
C22 H22 0.9500
C23 C28 1.388(3)
C23 C24 1.394(3)
C24 C25 1.387(3)
C24 H24 0.9500
C25 C26 1.377(3)
C25 H25 0.9500
C26 C27 1.380(3)
C26 H26 0.9500
C27 C28 1.391(3)
C27 H27 0.9500
C28 H28 0.9500
C29 C30 1.391(3)
C29 C34 1.392(3)
C30 C31 1.389(3)
C30 H30 0.9500
C31 C32 1.375(3)
C31 H31 0.9500
C32 C33 1.380(3)
C32 H32 0.9500
C33 C34 1.385(3)
C33 H33 0.9500
C34 H34 0.9500
C35 C36 1.393(2)
C35 C40 1.397(3)
C36 C37 1.385(3)
C36 H36 0.9500
C37 C38 1.382(3)
C37 H37 0.9500
C38 C39 1.381(3)
C38 H38 0.9500
C39 C40 1.388(3)
C39 H39 0.9500
C40 H40 0.9500
C41 C46 1.390(3)
C41 C42 1.392(3)
C42 C43 1.386(3)
C42 H42 0.9500
C43 C44 1.376(4)
C43 H43 0.9500
C44 C45 1.374(4)
C44 H44 0.9500
C45 C46 1.392(3)
C45 H45 0.9500
C46 H46 0.9500
C47 C48 1.388(3)
C47 C52 1.391(3)
C48 C49 1.389(3)
C48 H48 0.9500
C49 C50 1.370(3)
C49 H49 0.9500
C50 C51 1.374(3)
C50 H50 0.9500
C51 C52 1.385(3)
C51 H51 0.9500
C52 H52 0.9500
C53 C58 1.390(3)
C53 C54 1.401(3)
C54 C55 1.388(3)
C54 H54 0.9500
C55 C56 1.386(3)
C55 H55 0.9500
C56 C57 1.376(3)
C56 H56 0.9500
C57 C58 1.391(3)
C57 H57 0.9500
C58 H58 0.9500
C59 C60 1.491(7)
C59 H59A 0.9900
C59 H59B 0.9900
C60 C61 1.551(9)
C60 H60A 0.9900
C60 H60B 0.9900
C61 C62A 1.489(7)
C61 H61A 0.9900
C61 H61B 0.9900
C62 C61A 1.50(3)
C62 H62A 0.9900
C62 H62B 0.9900
C59A C60A 1.530(11)
C59A H59C 0.9900
C59A H59D 0.9900
C60A C61A 1.560(14)
C60A H60C 0.9900
C60A H60D 0.9900
C61A H61C 0.9900
C61A H61D 0.9900
C62A H62C 0.9900
C62A H62D 0.9900

loop_
_geom_torsion_atom_site_label_1
_geom_torsion_atom_site_label_2
_geom_torsion_atom_site_label_3
_geom_torsion_atom_site_label_4
_geom_torsion
C1 Ru1 P1 C29 14.13(9)
C2 Ru1 P1 C29 -88.90(8)
P2 Ru1 P1 C29 145.08(7)
C1 Ru1 P1 C35 137.09(9)
C2 Ru1 P1 C35 34.06(8)
P2 Ru1 P1 C35 -91.96(8)
C1 Ru1 P1 C23 -106.28(8)
C2 Ru1 P1 C23 150.69(8)
P2 Ru1 P1 C23 24.67(8)
C1 Ru1 P2 C53 -103.76(9)
C2 Ru1 P2 C53 -1.26(8)
P1 Ru1 P2 C53 123.77(8)
C1 Ru1 P2 C41 16.42(9)
C2 Ru1 P2 C41 118.92(8)
P1 Ru1 P2 C41 -116.05(8)
C1 Ru1 P2 C47 133.64(9)
C2 Ru1 P2 C47 -123.86(8)
P1 Ru1 P2 C47 1.17(9)
C2 Ru1 C1 O1 -169.9(15)
P1 Ru1 C1 O1 93.9(15)
P2 Ru1 C1 O1 -69.7(15)
C4 N1 C2 N2 -0.25(19)
C8 N1 C2 N2 178.13(15)
C4 N1 C2 Ru1 179.00(12)
C8 N1 C2 Ru1 -2.6(2)
C3 N2 C2 N1 -0.70(19)
C5 N2 C2 N1 177.30(15)
C3 N2 C2 Ru1 -179.96(12)
C5 N2 C2 Ru1 -2.0(2)
C1 Ru1 C2 N1 156.16(15)
P1 Ru1 C2 N1 -100.25(15)
P2 Ru1 C2 N1 61.93(15)
C1 Ru1 C2 N2 -24.75(17)
P1 Ru1 C2 N2 78.84(15)
P2 Ru1 C2 N2 -118.98(14)
C2 N2 C3 C4 1.4(2)
C5 N2 C3 C4 -176.53(17)
C2 N2 C3 C11 179.30(18)
C5 N2 C3 C11 1.4(3)
N2 C3 C4 N1 -1.5(2)
C11 C3 C4 N1 -179.49(17)
N2 C3 C4 C17 -178.29(17)
C11 C3 C4 C17 3.7(3)
C2 N1 C4 C3 1.1(2)
C8 N1 C4 C3 -177.22(16)
C2 N1 C4 C17 177.79(18)
C8 N1 C4 C17 -0.5(3)
C2 N2 C5 C6 -133.78(18)
C3 N2 C5 C6 43.9(2)
C2 N2 C5 C7 99.0(2)
C3 N2 C5 C7 -83.3(2)
C2 N1 C8 C9 95.49(19)
C4 N1 C8 C9 -86.4(2)
C2 N1 C8 C10 -138.00(17)
C4 N1 C8 C10 40.1(2)
C4 C3 C11 C16 -110.3(2)
N2 C3 C11 C16 72.2(3)
C4 C3 C11 C12 63.0(3)
N2 C3 C11 C12 -114.5(2)
C16 C11 C12 C13 0.0(3)
C3 C11 C12 C13 -173.6(2)
C11 C12 C13 C14 -1.5(3)
C12 C13 C14 C15 1.4(4)
C13 C14 C15 C16 0.1(4)
C12 C11 C16 C15 1.6(3)
C3 C11 C16 C15 174.9(2)
C14 C15 C16 C11 -1.6(4)
C3 C4 C17 C22 -108.3(2)
N1 C4 C17 C22 75.6(3)
C3 C4 C17 C18 67.1(3)
N1 C4 C17 C18 -109.0(2)
C22 C17 C18 C19 -1.4(3)
C4 C17 C18 C19 -176.93(18)
C17 C18 C19 C20 -1.0(3)
C18 C19 C20 C21 2.7(3)
C19 C20 C21 C22 -1.8(3)
C18 C17 C22 C21 2.2(3)
C4 C17 C22 C21 177.56(18)
C20 C21 C22 C17 -0.6(3)
C29 P1 C23 C28 -150.72(15)
C35 P1 C23 C28 104.90(15)
Ru1 P1 C23 C28 -20.18(16)
C29 P1 C23 C24 34.16(16)
C35 P1 C23 C24 -70.22(16)
Ru1 P1 C23 C24 164.69(13)
C28 C23 C24 C25 -0.8(3)
P1 C23 C24 C25 174.45(15)
C23 C24 C25 C26 0.0(3)
C24 C25 C26 C27 0.9(3)
C25 C26 C27 C28 -1.1(3)
C24 C23 C28 C27 0.6(3)
P1 C23 C28 C27 -174.56(14)
C26 C27 C28 C23 0.3(3)
C35 P1 C29 C30 9.36(18)
C23 P1 C29 C30 -92.66(17)
Ru1 P1 C29 C30 138.51(15)
C35 P1 C29 C34 -175.74(14)
C23 P1 C29 C34 82.24(15)
Ru1 P1 C29 C34 -46.59(16)
C34 C29 C30 C31 -0.2(3)
P1 C29 C30 C31 174.66(16)
C29 C30 C31 C32 -0.7(3)
C30 C31 C32 C33 0.4(4)
C31 C32 C33 C34 0.9(4)
C32 C33 C34 C29 -1.9(3)
C30 C29 C34 C33 1.5(3)
P1 C29 C34 C33 -173.75(16)
C29 P1 C35 C36 62.15(16)
C23 P1 C35 C36 164.25(15)
Ru1 P1 C35 C36 -69.57(16)
C29 P1 C35 C40 -123.29(16)
C23 P1 C35 C40 -21.19(17)
Ru1 P1 C35 C40 104.99(15)
C40 C35 C36 C37 1.1(3)
P1 C35 C36 C37 175.90(16)
C35 C36 C37 C38 -0.9(3)
C36 C37 C38 C39 -0.1(3)
C37 C38 C39 C40 0.8(3)
C38 C39 C40 C35 -0.6(3)
C36 C35 C40 C39 -0.4(3)
P1 C35 C40 C39 -174.99(15)
C53 P2 C41 C46 -4.75(19)
C47 P2 C41 C46 100.20(18)
Ru1 P2 C41 C46 -134.22(16)
C53 P2 C41 C42 179.76(16)
C47 P2 C41 C42 -75.29(17)
Ru1 P2 C41 C42 50.30(17)
C46 C41 C42 C43 -0.9(3)
P2 C41 C42 C43 174.80(18)
C41 C42 C43 C44 0.6(4)
C42 C43 C44 C45 0.0(4)
C43 C44 C45 C46 -0.3(4)
C42 C41 C46 C45 0.6(3)
P2 C41 C46 C45 -174.88(17)
C44 C45 C46 C41 0.0(4)
C53 P2 C47 C48 93.84(18)
C41 P2 C47 C48 -9.15(19)
Ru1 P2 C47 C48 -135.52(16)
C53 P2 C47 C52 -85.91(17)
C41 P2 C47 C52 171.11(16)
Ru1 P2 C47 C52 44.73(18)
C52 C47 C48 C49 -0.8(3)
P2 C47 C48 C49 179.44(19)
C47 C48 C49 C50 0.5(4)
C48 C49 C50 C51 0.7(4)
C49 C50 C51 C52 -1.5(4)
C50 C51 C52 C47 1.2(3)
C48 C47 C52 C51 0.0(3)
P2 C47 C52 C51 179.76(17)
C41 P2 C53 C58 96.74(17)
C47 P2 C53 C58 -5.94(18)
Ru1 P2 C53 C58 -134.86(14)
C41 P2 C53 C54 -82.67(15)
C47 P2 C53 C54 174.65(14)
Ru1 P2 C53 C54 45.73(16)
C58 C53 C54 C55 -0.8(3)
P2 C53 C54 C55 178.67(15)
C53 C54 C55 C56 0.8(3)
C54 C55 C56 C57 -0.4(3)
C55 C56 C57 C58 0.1(3)
C54 C53 C58 C57 0.4(3)
P2 C53 C58 C57 -178.99(15)
C56 C57 C58 C53 -0.1(3)
C62A O2 C59 C60 0.2(8)
O2 C59 C60 C61 18.3(9)
C59 C60 C61 C62A -30.3(9)
C59A O2A C62 C61A 55.1(15)
C62 O2A C59A C60A -15.8(13)
O2A C59A C60A C61A -25.2(19)
O2A C62 C61A C60A -66.8(15)
C59A C60A C61A C62 57.6(18)
C60 C61 C62A O2 29.7(8)
C59 O2 C62A C61 -19.4(8)
